data_1564523
loop_
_publ_author_name
'Yang, Long'
'Jei, Becky Bongsuiru'
'Scheremetjew, Alexej'
'Yuan, Binbin'
'St\"uckl, A Claudia'
'Ackermann, Lutz'

_publ_section_title
;
 Electrooxidative o-Carborane Chalcogenations Without Directing Groups:
 Cage Activation by Copper Catalysis at Room Temperature
;
_journal_name_full 'Chemical Science'
_journal_paper_doi 10.1039/D1SC02905C
_journal_year 2021
_chemical_formula_moiety 'C14 H20 B10 Se'
_chemical_formula_sum 'C14 H20 B10 Se'
_chemical_formula_weight 375.36
_space_group_crystal_system monoclinic
_space_group_IT_number 14
_space_group_name_Hall '-P 2ybc'
_space_group_name_H-M_alt 'P 1 21/c 1'
_atom_sites_solution_hydrogens difmap
_atom_sites_solution_primary dual
_audit_creation_date 2020-12-08
_audit_creation_method
;
Olex2 1.3
(compiled 2020.11.12 svn.r5f609507 for OlexSys, GUI svn.r6226)
;
_audit_update_record
;
2020-12-10 deposited with the CCDC.	2021-08-30 downloaded from the CCDC.
;
_cell_angle_alpha 90
_cell_angle_beta 103.115(3)
_cell_angle_gamma 90
_cell_formula_units_Z 4
_cell_length_a 7.6595(9)
_cell_length_b 28.316(4)
_cell_length_c 8.5737(12)
_cell_measurement_reflns_used 9861
_cell_measurement_temperature 110
_cell_measurement_theta_max 30.505
_cell_measurement_theta_min 2.546
_cell_volume 1811.0(4)
_computing_cell_refinement 'SAINT V8.40A (Bruker, 2019)'
_computing_data_reduction 'SAINT V8.40A (Bruker, 2019)'
_computing_molecular_graphics 'Olex2 1.3 (Dolomanov et al., 2009)'
_computing_publication_material 'Olex2 1.3 (Dolomanov et al., 2009)'
_computing_structure_refinement 'XL  (Sheldrick, 2008)'
_computing_structure_solution 'XT  (Sheldrick, 2015)'
_diffrn_ambient_temperature 110
_diffrn_measured_fraction_theta_full 0.999
_diffrn_measured_fraction_theta_max 0.988
_diffrn_measurement_device_type 'Bruker D8 Venture CuMo Dual Source'
_diffrn_measurement_method '\f and \w scans'
_diffrn_radiation_type MoK\a
_diffrn_radiation_wavelength 0.71073
_diffrn_reflns_av_R_equivalents 0.0296
_diffrn_reflns_av_unetI/netI 0.0194
_diffrn_reflns_Laue_measured_fraction_full 0.999
_diffrn_reflns_Laue_measured_fraction_max 0.988
_diffrn_reflns_limit_h_max 10
_diffrn_reflns_limit_h_min -10
_diffrn_reflns_limit_k_max 40
_diffrn_reflns_limit_k_min -40
_diffrn_reflns_limit_l_max 11
_diffrn_reflns_limit_l_min -12
_diffrn_reflns_number 40969
_diffrn_reflns_point_group_measured_fraction_full 0.999
_diffrn_reflns_point_group_measured_fraction_max 0.988
_diffrn_reflns_theta_full 25.242
_diffrn_reflns_theta_max 30.508
_diffrn_reflns_theta_min 2.543
_diffrn_source_current 1.0
_diffrn_source_power 0.05
_diffrn_source_voltage 50.0
_diffrn_standards_number 0
_exptl_absorpt_coefficient_mu 2.065
_exptl_absorpt_correction_T_max 0.9410
_exptl_absorpt_correction_T_min 0.7009
_exptl_absorpt_correction_type numerical
_exptl_absorpt_process_details
;
SADABS-2016/2 (Bruker,2016/2) was used for absorption correction.
wR2(int) was 0.1270 before and 0.0434 after correction.
The Ratio of minimum to maximum transmission is 0.7448.
The \l/2 correction factor is Not present.
;
_exptl_crystal_colour colourless
_exptl_crystal_colour_primary colourless
_exptl_crystal_density_diffrn 1.377
_exptl_crystal_description plate
_exptl_crystal_F_000 752
_exptl_crystal_size_max 0.221
_exptl_crystal_size_mid 0.162
_exptl_crystal_size_min 0.058
_refine_diff_density_max 0.380
_refine_diff_density_min -0.432
_refine_diff_density_rms 0.057
_refine_ls_extinction_method none
_refine_ls_goodness_of_fit_ref 1.074
_refine_ls_hydrogen_treatment refall
_refine_ls_matrix_type full
_refine_ls_number_parameters 306
_refine_ls_number_reflns 5465
_refine_ls_number_restraints 0
_refine_ls_restrained_S_all 1.074
_refine_ls_R_factor_all 0.0291
_refine_ls_R_factor_gt 0.0229
_refine_ls_shift/su_max 0.002
_refine_ls_shift/su_mean 0.000
_refine_ls_structure_factor_coef Fsqd
_refine_ls_weighting_details 'w=1/[\s^2^(Fo^2^)+(0.0177P)^2^+0.9870P] where P=(Fo^2^+2Fc^2^)/3'
_refine_ls_weighting_scheme calc
_refine_ls_wR_factor_gt 0.0502
_refine_ls_wR_factor_ref 0.0528
_reflns_Friedel_coverage 0.000
_reflns_number_gt 4844
_reflns_number_total 5465
_reflns_threshold_expression 'I > 2\s(I)'
_cod_data_source_file d1sc02905c2.cif
_cod_data_source_block mo_1218_cg_0m
_cod_database_code 1564523
_shelx_shelxl_version_number 2018/3
_shelx_space_group_comment
;
The symmetry employed for this shelxl refinement is uniquely defined
by the following loop, which should always be used as a source of
symmetry information in preference to the above space-group names.
They are only intended as comments.
;
_shelx_estimated_absorpt_t_max 0.890
_shelx_estimated_absorpt_t_min 0.658
_olex2_refinement_description
;
;
_olex2_submission_special_instructions 'No special instructions were received'

loop_
_space_group_symop_operation_xyz
'x, y, z'
'-x, y+1/2, -z+1/2'
'-x, -y, -z'
'x, -y-1/2, z-1/2'

loop_
_atom_site_label
_atom_site_type_symbol
_atom_site_fract_x
_atom_site_fract_y
_atom_site_fract_z
_atom_site_U_iso_or_equiv
_atom_site_adp_type
_atom_site_occupancy
_atom_site_site_symmetry_order
_atom_site_calc_flag
_atom_site_refinement_flags_posn
_atom_site_refinement_flags_adp
_atom_site_refinement_flags_occupancy
_atom_site_disorder_assembly
_atom_site_disorder_group
Se1 Se 0.83697(2) 0.43579(2) 0.16112(2) 0.01572(4) Uani 1 1 d . . . . .
C1 C 0.90083(15) 0.39811(4) 0.35481(13) 0.0142(2) Uani 1 1 d . . . . .
C2 C 0.82088(16) 0.34081(4) 0.34995(14) 0.0145(2) Uani 1 1 d . . . . .
C3 C 0.68945(16) 0.32363(4) 0.20250(14) 0.0149(2) Uani 1 1 d . . . . .
C4 C 0.74379(18) 0.31319(5) 0.06146(15) 0.0197(2) Uani 1 1 d . . . . .
H4 H 0.866(2) 0.3174(6) 0.0546(19) 0.022(4) Uiso 1 1 d . . . . .
C5 C 0.62049(19) 0.29622(5) -0.07167(16) 0.0228(3) Uani 1 1 d . . . . .
H5 H 0.661(2) 0.2900(6) -0.169(2) 0.031(5) Uiso 1 1 d . . . . .
C6 C 0.44338(18) 0.28914(5) -0.06545(16) 0.0225(3) Uani 1 1 d . . . . .
H6 H 0.361(2) 0.2780(6) -0.156(2) 0.030(4) Uiso 1 1 d . . . . .
C7 C 0.38825(18) 0.29927(5) 0.07461(16) 0.0235(3) Uani 1 1 d . . . . .
H7 H 0.268(2) 0.2949(6) 0.081(2) 0.029(4) Uiso 1 1 d . . . . .
C8 C 0.51021(17) 0.31671(5) 0.20805(16) 0.0198(2) Uani 1 1 d . . . . .
H8 H 0.469(2) 0.3234(6) 0.305(2) 0.028(4) Uiso 1 1 d . . . . .
C9 C 0.60752(16) 0.45983(4) 0.17813(14) 0.0152(2) Uani 1 1 d . . . . .
C10 C 0.45255(16) 0.43970(4) 0.08479(14) 0.0167(2) Uani 1 1 d . . . . .
H10 H 0.460(2) 0.4129(6) 0.0173(19) 0.019(4) Uiso 1 1 d . . . . .
C11 C 0.28640(17) 0.45894(5) 0.09054(15) 0.0202(2) Uani 1 1 d . . . . .
H11 H 0.180(2) 0.4455(6) 0.024(2) 0.022(4) Uiso 1 1 d . . . . .
C12 C 0.27613(18) 0.49756(5) 0.18862(15) 0.0206(2) Uani 1 1 d . . . . .
H12 H 0.161(2) 0.5104(6) 0.192(2) 0.027(4) Uiso 1 1 d . . . . .
C13 C 0.43189(18) 0.51738(5) 0.28121(16) 0.0207(2) Uani 1 1 d . . . . .
H13 H 0.424(2) 0.5438(6) 0.347(2) 0.029(4) Uiso 1 1 d . . . . .
C14 C 0.59853(17) 0.49877(5) 0.27552(15) 0.0186(2) Uani 1 1 d . . . . .
H14 H 0.705(2) 0.5120(6) 0.3353(19) 0.024(4) Uiso 1 1 d . . . . .
B1 B 1.04124(18) 0.35128(5) 0.34116(16) 0.0168(2) Uani 1 1 d . . . . .
H1 H 1.082(2) 0.3464(5) 0.2293(19) 0.019(4) Uiso 1 1 d . . . . .
B2 B 1.11641(18) 0.40076(5) 0.46729(17) 0.0178(3) Uani 1 1 d . . . . .
H2 H 1.201(2) 0.4255(6) 0.432(2) 0.025(4) Uiso 1 1 d . . . . .
B3 B 1.1008(2) 0.38536(5) 0.66499(17) 0.0200(3) Uani 1 1 d . . . . .
H3 H 1.192(2) 0.4007(6) 0.765(2) 0.026(4) Uiso 1 1 d . . . . .
B4 B 0.86895(19) 0.37560(5) 0.66149(16) 0.0183(3) Uani 1 1 d . . . . .
H4A H 0.811(2) 0.3840(6) 0.7610(19) 0.024(4) Uiso 1 1 d . . . . .
B5 B 0.74407(18) 0.38422(5) 0.46260(16) 0.0157(2) Uani 1 1 d . . . . .
H5A H 0.611(2) 0.3968(5) 0.4208(17) 0.015(4) Uiso 1 1 d . . . . .
B6 B 0.79693(19) 0.32566(5) 0.53664(16) 0.0164(2) Uani 1 1 d . . . . .
H6A H 0.693(2) 0.3023(5) 0.5420(18) 0.019(4) Uiso 1 1 d . . . . .
B7 B 1.01708(19) 0.32661(5) 0.66086(17) 0.0191(3) Uani 1 1 d . . . . .
H7A H 1.053(2) 0.3022(6) 0.764(2) 0.027(4) Uiso 1 1 d . . . . .
B8 B 1.16963(19) 0.34218(5) 0.53857(17) 0.0196(3) Uani 1 1 d . . . . .
H8A H 1.307(2) 0.3290(6) 0.558(2) 0.033(5) Uiso 1 1 d . . . . .
B9 B 0.98185(19) 0.30495(5) 0.46099(17) 0.0176(3) Uani 1 1 d . . . . .
H9 H 0.985(2) 0.2694(6) 0.4208(19) 0.023(4) Uiso 1 1 d . . . . .
B10 B 0.93212(19) 0.42132(5) 0.54312(16) 0.0178(3) Uani 1 1 d . . . . .
H10A H 0.909(2) 0.4592(6) 0.5535(19) 0.021(4) Uiso 1 1 d . . . . .

loop_
_atom_site_aniso_label
_atom_site_aniso_U_11
_atom_site_aniso_U_22
_atom_site_aniso_U_33
_atom_site_aniso_U_23
_atom_site_aniso_U_13
_atom_site_aniso_U_12
Se1 0.01515(6) 0.01767(6) 0.01530(6) 0.00324(4) 0.00547(4) 0.00158(4)
C1 0.0154(5) 0.0140(5) 0.0135(5) 0.0003(4) 0.0036(4) 0.0004(4)
C2 0.0149(5) 0.0145(5) 0.0144(5) -0.0004(4) 0.0039(4) 0.0006(4)
C3 0.0169(5) 0.0132(5) 0.0137(5) 0.0003(4) 0.0016(4) 0.0008(4)
C4 0.0202(6) 0.0232(6) 0.0164(6) -0.0022(5) 0.0053(4) -0.0009(5)
C5 0.0289(7) 0.0236(7) 0.0157(6) -0.0023(5) 0.0049(5) 0.0002(5)
C6 0.0238(6) 0.0208(6) 0.0188(6) -0.0022(5) -0.0035(5) 0.0024(5)
C7 0.0170(6) 0.0267(7) 0.0246(6) -0.0037(5) 0.0004(5) 0.0002(5)
C8 0.0174(5) 0.0232(6) 0.0188(6) -0.0024(5) 0.0038(4) 0.0004(5)
C9 0.0160(5) 0.0156(6) 0.0146(5) 0.0034(4) 0.0043(4) 0.0016(4)
C10 0.0187(5) 0.0173(6) 0.0142(5) 0.0007(4) 0.0041(4) 0.0002(4)
C11 0.0164(6) 0.0258(7) 0.0181(6) 0.0019(5) 0.0035(4) -0.0016(5)
C12 0.0190(6) 0.0252(7) 0.0196(6) 0.0042(5) 0.0085(5) 0.0043(5)
C13 0.0247(6) 0.0183(6) 0.0201(6) -0.0010(5) 0.0076(5) 0.0035(5)
C14 0.0197(6) 0.0170(6) 0.0187(6) 0.0002(5) 0.0035(5) -0.0011(5)
B1 0.0142(6) 0.0189(6) 0.0174(6) -0.0001(5) 0.0042(5) 0.0021(5)
B2 0.0149(6) 0.0204(7) 0.0169(6) 0.0000(5) 0.0015(5) -0.0014(5)
B3 0.0206(6) 0.0227(7) 0.0152(6) -0.0010(5) 0.0007(5) -0.0024(5)
B4 0.0221(7) 0.0195(7) 0.0131(6) -0.0007(5) 0.0038(5) -0.0011(5)
B5 0.0178(6) 0.0164(6) 0.0138(6) -0.0002(5) 0.0055(5) 0.0005(5)
B6 0.0189(6) 0.0162(6) 0.0142(6) 0.0005(5) 0.0039(5) 0.0000(5)
B7 0.0204(6) 0.0200(7) 0.0153(6) 0.0025(5) 0.0008(5) 0.0005(5)
B8 0.0161(6) 0.0226(7) 0.0187(6) 0.0015(5) 0.0009(5) 0.0017(5)
B9 0.0182(6) 0.0170(6) 0.0168(6) 0.0017(5) 0.0019(5) 0.0037(5)
B10 0.0210(6) 0.0172(6) 0.0151(6) -0.0021(5) 0.0039(5) -0.0009(5)

loop_
_atom_type_symbol
_atom_type_description
_atom_type_scat_dispersion_real
_atom_type_scat_dispersion_imag
_atom_type_scat_source
C C 0.0033 0.0016 'International Tables Vol C Tables 4.2.6.8 and 6.1.1.4'
H H 0.0000 0.0000 'International Tables Vol C Tables 4.2.6.8 and 6.1.1.4'
B B 0.0013 0.0007 'International Tables Vol C Tables 4.2.6.8 and 6.1.1.4'
Se Se -0.0929 2.2259 'International Tables Vol C Tables 4.2.6.8 and 6.1.1.4'

loop_
_geom_angle_atom_site_label_1
_geom_angle_atom_site_label_2
_geom_angle_atom_site_label_3
_geom_angle
_geom_angle_site_symmetry_1
_geom_angle_site_symmetry_3
_geom_angle_publ_flag
C9 Se1 C1 100.79(5) . . ?
C2 C1 Se1 118.40(7) . . ?
B1 C1 Se1 113.82(8) . . ?
B1 C1 C2 60.10(7) . . ?
B2 C1 Se1 118.73(8) . . ?
B2 C1 C2 110.17(9) . . ?
B2 C1 B1 62.41(8) . . ?
B2 C1 B5 114.13(9) . . ?
B5 C1 Se1 120.98(8) . . ?
B5 C1 C2 60.79(7) . . ?
B5 C1 B1 112.48(9) . . ?
B10 C1 Se1 123.43(8) . . ?
B10 C1 C2 110.87(9) . . ?
B10 C1 B1 113.77(9) . . ?
B10 C1 B2 62.68(8) . . ?
B10 C1 B5 62.96(8) . . ?
C1 C2 B1 59.85(7) . . ?
C1 C2 B5 59.25(7) . . ?
C3 C2 C1 119.22(9) . . ?
C3 C2 B1 119.40(10) . . ?
C3 C2 B5 116.53(10) . . ?
C3 C2 B6 120.80(10) . . ?
C3 C2 B9 122.36(10) . . ?
B1 C2 B5 110.96(9) . . ?
B6 C2 C1 109.02(9) . . ?
B6 C2 B1 113.39(9) . . ?
B6 C2 B5 62.40(8) . . ?
B6 C2 B9 63.00(8) . . ?
B9 C2 C1 109.68(9) . . ?
B9 C2 B1 62.57(8) . . ?
B9 C2 B5 113.64(9) . . ?
C4 C3 C2 121.40(11) . . ?
C4 C3 C8 119.18(11) . . ?
C8 C3 C2 119.40(11) . . ?
C3 C4 H4 120.9(10) . . ?
C5 C4 C3 120.20(12) . . ?
C5 C4 H4 118.9(10) . . ?
C4 C5 H5 118.5(10) . . ?
C6 C5 C4 120.47(12) . . ?
C6 C5 H5 121.1(10) . . ?
C5 C6 H6 120.1(11) . . ?
C5 C6 C7 119.72(12) . . ?
C7 C6 H6 120.2(11) . . ?
C6 C7 H7 121.1(11) . . ?
C6 C7 C8 120.27(13) . . ?
C8 C7 H7 118.6(11) . . ?
C3 C8 H8 120.7(10) . . ?
C7 C8 C3 120.16(12) . . ?
C7 C8 H8 119.1(10) . . ?
C10 C9 Se1 119.09(9) . . ?
C10 C9 C14 121.06(11) . . ?
C14 C9 Se1 119.74(9) . . ?
C9 C10 H10 120.6(9) . . ?
C9 C10 C11 118.98(12) . . ?
C11 C10 H10 120.4(9) . . ?
C10 C11 H11 118.9(10) . . ?
C12 C11 C10 120.33(12) . . ?
C12 C11 H11 120.7(10) . . ?
C11 C12 H12 119.7(10) . . ?
C13 C12 C11 120.15(12) . . ?
C13 C12 H12 120.2(10) . . ?
C12 C13 H13 119.6(11) . . ?
C14 C13 C12 120.09(12) . . ?
C14 C13 H13 120.3(11) . . ?
C9 C14 H14 119.3(10) . . ?
C13 C14 C9 119.38(12) . . ?
C13 C14 H14 121.3(10) . . ?
C1 B1 C2 60.05(7) . . ?
C1 B1 H1 117.9(8) . . ?
C1 B1 B2 58.43(8) . . ?
C1 B1 B8 105.42(10) . . ?
C1 B1 B9 106.31(9) . . ?
C2 B1 H1 119.8(8) . . ?
C2 B1 B2 106.96(9) . . ?
C2 B1 B8 105.58(9) . . ?
C2 B1 B9 58.12(7) . . ?
B2 B1 H1 121.3(8) . . ?
B2 B1 B9 108.50(10) . . ?
B8 B1 H1 128.1(8) . . ?
B8 B1 B2 60.17(8) . . ?
B8 B1 B9 60.20(8) . . ?
B9 B1 H1 125.2(8) . . ?
C1 B2 B1 59.16(7) . . ?
C1 B2 H2 116.7(9) . . ?
C1 B2 B3 105.11(10) . . ?
C1 B2 B8 105.55(10) . . ?
C1 B2 B10 58.51(7) . . ?
B1 B2 H2 119.1(9) . . ?
B3 B2 B1 107.62(10) . . ?
B3 B2 H2 128.3(9) . . ?
B3 B2 B8 60.34(8) . . ?
B3 B2 B10 60.16(8) . . ?
B8 B2 B1 59.62(8) . . ?
B8 B2 H2 127.8(9) . . ?
B10 B2 B1 107.73(10) . . ?
B10 B2 H2 118.9(9) . . ?
B10 B2 B8 108.52(10) . . ?
B2 B3 H3 119.4(9) . . ?
B2 B3 B4 107.60(10) . . ?
B2 B3 B7 108.16(10) . . ?
B2 B3 B8 59.89(8) . . ?
B2 B3 B10 59.93(8) . . ?
B4 B3 H3 122.9(9) . . ?
B7 B3 H3 124.3(9) . . ?
B7 B3 B4 60.27(8) . . ?
B7 B3 B8 60.27(8) . . ?
B7 B3 B10 108.16(10) . . ?
B8 B3 H3 122.3(9) . . ?
B8 B3 B4 108.15(10) . . ?
B10 B3 H3 119.5(9) . . ?
B10 B3 B4 59.65(8) . . ?
B10 B3 B8 107.97(10) . . ?
B3 B4 H4A 122.7(9) . . ?
B3 B4 B7 59.58(8) . . ?
B5 B4 B3 108.15(10) . . ?
B5 B4 H4A 120.3(9) . . ?
B5 B4 B6 60.39(8) . . ?
B5 B4 B7 107.89(10) . . ?
B5 B4 B10 60.54(8) . . ?
B6 B4 B3 107.63(10) . . ?
B6 B4 H4A 121.6(9) . . ?
B6 B4 B7 59.63(8) . . ?
B7 B4 H4A 123.3(9) . . ?
B10 B4 B3 60.01(8) . . ?
B10 B4 H4A 120.5(9) . . ?
B10 B4 B6 108.77(9) . . ?
B10 B4 B7 107.89(10) . . ?
C1 B5 C2 59.96(7) . . ?
C1 B5 B4 104.98(9) . . ?
C1 B5 H5A 118.4(8) . . ?
C1 B5 B6 105.87(9) . . ?
C1 B5 B10 58.26(7) . . ?
C2 B5 B4 105.03(9) . . ?
C2 B5 H5A 117.9(8) . . ?
C2 B5 B6 57.73(7) . . ?
C2 B5 B10 106.50(9) . . ?
B4 B5 H5A 129.6(8) . . ?
B4 B5 B6 60.12(8) . . ?
B4 B5 B10 59.89(8) . . ?
B6 B5 H5A 123.6(8) . . ?
B6 B5 B10 108.04(10) . . ?
B10 B5 H5A 124.0(8) . . ?
C2 B6 B4 106.20(10) . . ?
C2 B6 B5 59.86(7) . . ?
C2 B6 H6A 116.5(8) . . ?
C2 B6 B7 105.59(10) . . ?
C2 B6 B9 58.60(7) . . ?
B4 B6 B5 59.49(8) . . ?
B4 B6 H6A 127.7(9) . . ?
B4 B6 B9 108.39(10) . . ?
B5 B6 H6A 119.4(9) . . ?
B7 B6 B4 60.44(8) . . ?
B7 B6 B5 107.81(10) . . ?
B7 B6 H6A 127.7(8) . . ?
B7 B6 B9 60.00(8) . . ?
B9 B6 B5 108.05(10) . . ?
B9 B6 H6A 118.8(9) . . ?
B3 B7 B4 60.15(8) . . ?
B3 B7 H7A 123.0(9) . . ?
B3 B7 B8 60.15(8) . . ?
B3 B7 B9 108.42(10) . . ?
B4 B7 H7A 121.8(9) . . ?
B6 B7 B3 108.33(10) . . ?
B6 B7 B4 59.93(8) . . ?
B6 B7 H7A 120.1(9) . . ?
B6 B7 B8 107.98(10) . . ?
B6 B7 B9 60.19(8) . . ?
B8 B7 B4 107.96(10) . . ?
B8 B7 H7A 122.7(9) . . ?
B9 B7 B4 108.14(9) . . ?
B9 B7 H7A 120.5(9) . . ?
B9 B7 B8 59.93(8) . . ?
B1 B8 B2 60.22(8) . . ?
B1 B8 B3 107.63(10) . . ?
B1 B8 B7 107.46(10) . . ?
B1 B8 H8A 120.2(9) . . ?
B1 B8 B9 60.31(8) . . ?
B2 B8 B3 59.76(8) . . ?
B2 B8 B7 107.49(10) . . ?
B2 B8 H8A 120.5(9) . . ?
B2 B8 B9 108.63(10) . . ?
B3 B8 B7 59.58(8) . . ?
B3 B8 H8A 123.0(9) . . ?
B7 B8 H8A 123.9(9) . . ?
B9 B8 B3 107.80(10) . . ?
B9 B8 B7 59.73(8) . . ?
B9 B8 H8A 121.5(9) . . ?
C2 B9 B1 59.31(7) . . ?
C2 B9 B6 58.41(7) . . ?
C2 B9 B7 105.29(10) . . ?
C2 B9 B8 105.95(10) . . ?
C2 B9 H9 116.7(9) . . ?
B1 B9 H9 118.6(9) . . ?
B6 B9 B1 107.10(10) . . ?
B6 B9 B8 108.01(10) . . ?
B6 B9 H9 120.6(9) . . ?
B7 B9 B1 107.30(10) . . ?
B7 B9 B6 59.81(8) . . ?
B7 B9 B8 60.34(8) . . ?
B7 B9 H9 128.8(9) . . ?
B8 B9 B1 59.49(8) . . ?
B8 B9 H9 126.9(9) . . ?
C1 B10 B2 58.81(7) . . ?
C1 B10 B3 105.15(10) . . ?
C1 B10 B4 105.14(10) . . ?
C1 B10 B5 58.78(7) . . ?
C1 B10 H10A 117.6(8) . . ?
B2 B10 B3 59.91(8) . . ?
B2 B10 B5 107.60(10) . . ?
B2 B10 H10A 120.4(8) . . ?
B3 B10 B5 107.65(10) . . ?
B3 B10 H10A 128.4(8) . . ?
B4 B10 B2 108.13(10) . . ?
B4 B10 B3 60.34(8) . . ?
B4 B10 B5 59.57(8) . . ?
B4 B10 H10A 126.7(8) . . ?
B5 B10 H10A 118.4(8) . . ?

loop_
_geom_bond_atom_site_label_1
_geom_bond_atom_site_label_2
_geom_bond_distance
_geom_bond_site_symmetry_2
_geom_bond_publ_flag
Se1 C1 1.9409(12) . ?
Se1 C9 1.9208(12) . ?
C1 C2 1.7311(17) . ?
C1 B1 1.7278(18) . ?
C1 B2 1.7145(18) . ?
C1 B5 1.7187(18) . ?
C1 B10 1.7090(18) . ?
C2 C3 1.5070(16) . ?
C2 B1 1.7320(18) . ?
C2 B5 1.7456(18) . ?
C2 B6 1.7067(18) . ?
C2 B9 1.7103(18) . ?
C3 C4 1.3969(17) . ?
C3 C8 1.3982(17) . ?
C4 H4 0.962(16) . ?
C4 C5 1.3916(18) . ?
C5 H5 0.975(17) . ?
C5 C6 1.384(2) . ?
C6 H6 0.938(17) . ?
C6 C7 1.3902(19) . ?
C7 H7 0.942(18) . ?
C7 C8 1.3930(18) . ?
C8 H8 0.972(17) . ?
C9 C10 1.3940(17) . ?
C9 C14 1.3944(17) . ?
C10 H10 0.963(16) . ?
C10 C11 1.3955(18) . ?
C11 H11 0.961(17) . ?
C11 C12 1.3926(19) . ?
C12 H12 0.960(17) . ?
C12 C13 1.3924(19) . ?
C13 H13 0.947(18) . ?
C13 C14 1.3919(18) . ?
C14 H14 0.937(17) . ?
B1 H1 1.083(15) . ?
B1 B2 1.784(2) . ?
B1 B8 1.773(2) . ?
B1 B9 1.788(2) . ?
B2 H2 1.047(17) . ?
B2 B3 1.780(2) . ?
B2 B8 1.783(2) . ?
B2 B10 1.781(2) . ?
B3 H3 1.069(17) . ?
B3 B4 1.791(2) . ?
B3 B7 1.780(2) . ?
B3 B8 1.791(2) . ?
B3 B10 1.785(2) . ?
B4 H4A 1.074(16) . ?
B4 B5 1.7726(19) . ?
B4 B6 1.784(2) . ?
B4 B7 1.793(2) . ?
B4 B10 1.778(2) . ?
B5 H5A 1.064(15) . ?
B5 B6 1.789(2) . ?
B5 B10 1.790(2) . ?
B6 H6A 1.043(15) . ?
B6 B7 1.779(2) . ?
B6 B9 1.785(2) . ?
B7 H7A 1.105(17) . ?
B7 B8 1.793(2) . ?
B7 B9 1.782(2) . ?
B8 H8A 1.092(18) . ?
B8 B9 1.786(2) . ?
B9 H9 1.067(16) . ?
B10 H10A 1.094(16) . ?

loop_
_geom_torsion_atom_site_label_1
_geom_torsion_atom_site_label_2
_geom_torsion_atom_site_label_3
_geom_torsion_atom_site_label_4
_geom_torsion
_geom_torsion_site_symmetry_1
_geom_torsion_site_symmetry_2
_geom_torsion_site_symmetry_3
_geom_torsion_site_symmetry_4
_geom_torsion_publ_flag
Se1 C1 C2 C3 -6.36(13) . . . . ?
Se1 C1 C2 B1 102.63(9) . . . . ?
Se1 C1 C2 B5 -111.60(9) . . . . ?
Se1 C1 C2 B6 -150.78(8) . . . . ?
Se1 C1 C2 B9 141.98(8) . . . . ?
Se1 C1 B1 C2 -110.23(8) . . . . ?
Se1 C1 B1 B2 111.23(9) . . . . ?
Se1 C1 B1 B8 150.41(8) . . . . ?
Se1 C1 B1 B9 -146.75(8) . . . . ?
Se1 C1 B2 B1 -103.49(9) . . . . ?
Se1 C1 B2 B3 154.75(8) . . . . ?
Se1 C1 B2 B8 -142.44(8) . . . . ?
Se1 C1 B2 B10 115.08(10) . . . . ?
Se1 C1 B5 C2 107.45(9) . . . . ?
Se1 C1 B5 B4 -153.61(8) . . . . ?
Se1 C1 B5 B6 143.78(8) . . . . ?
Se1 C1 B5 B10 -114.52(10) . . . . ?
Se1 C1 B10 B2 -107.90(10) . . . . ?
Se1 C1 B10 B3 -147.45(9) . . . . ?
Se1 C1 B10 B4 149.80(8) . . . . ?
Se1 C1 B10 B5 110.82(10) . . . . ?
Se1 C9 C10 C11 -176.40(9) . . . . ?
Se1 C9 C14 C13 176.92(10) . . . . ?
C1 C2 C3 C4 73.75(15) . . . . ?
C1 C2 C3 C8 -108.04(13) . . . . ?
C1 C2 B1 B2 36.15(8) . . . . ?
C1 C2 B1 B8 99.09(10) . . . . ?
C1 C2 B1 B9 137.74(9) . . . . ?
C1 C2 B5 B4 -98.85(10) . . . . ?
C1 C2 B5 B6 -137.63(9) . . . . ?
C1 C2 B5 B10 -36.38(8) . . . . ?
C1 C2 B6 B4 -0.96(12) . . . . ?
C1 C2 B6 B5 37.78(9) . . . . ?
C1 C2 B6 B7 -64.07(11) . . . . ?
C1 C2 B6 B9 -102.95(10) . . . . ?
C1 C2 B9 B1 -38.14(9) . . . . ?
C1 C2 B9 B6 101.90(10) . . . . ?
C1 C2 B9 B7 63.17(11) . . . . ?
C1 C2 B9 B8 0.26(12) . . . . ?
C1 B1 B2 B3 97.41(10) . . . . ?
C1 B1 B2 B8 135.41(10) . . . . ?
C1 B1 B2 B10 33.93(9) . . . . ?
C1 B1 B8 B2 -38.35(9) . . . . ?
C1 B1 B8 B3 -0.61(13) . . . . ?
C1 B1 B8 B7 62.20(12) . . . . ?
C1 B1 B8 B9 100.23(10) . . . . ?
C1 B1 B9 C2 37.38(8) . . . . ?
C1 B1 B9 B6 2.47(12) . . . . ?
C1 B1 B9 B7 -60.45(11) . . . . ?
C1 B1 B9 B8 -98.73(10) . . . . ?
C1 B2 B3 B4 -1.63(13) . . . . ?
C1 B2 B3 B7 62.04(12) . . . . ?
C1 B2 B3 B8 99.55(10) . . . . ?
C1 B2 B3 B10 -38.86(9) . . . . ?
C1 B2 B8 B1 38.73(9) . . . . ?
C1 B2 B8 B3 -98.80(10) . . . . ?
C1 B2 B8 B7 -61.76(12) . . . . ?
C1 B2 B8 B9 1.40(13) . . . . ?
C1 B2 B10 B3 134.73(10) . . . . ?
C1 B2 B10 B4 97.06(10) . . . . ?
C1 B2 B10 B5 34.14(9) . . . . ?
C1 B5 B6 C2 -37.34(8) . . . . ?
C1 B5 B6 B4 98.43(10) . . . . ?
C1 B5 B6 B7 60.70(11) . . . . ?
C1 B5 B6 B9 -2.71(12) . . . . ?
C1 B5 B10 B2 -34.15(9) . . . . ?
C1 B5 B10 B3 -97.34(10) . . . . ?
C1 B5 B10 B4 -135.24(10) . . . . ?
C2 C1 B1 B2 -138.53(9) . . . . ?
C2 C1 B1 B8 -99.35(10) . . . . ?
C2 C1 B1 B9 -36.51(8) . . . . ?
C2 C1 B2 B1 37.70(9) . . . . ?
C2 C1 B2 B3 -64.06(11) . . . . ?
C2 C1 B2 B8 -1.25(12) . . . . ?
C2 C1 B2 B10 -103.73(10) . . . . ?
C2 C1 B5 B4 98.94(10) . . . . ?
C2 C1 B5 B6 36.33(8) . . . . ?
C2 C1 B5 B10 138.03(9) . . . . ?
C2 C1 B10 B2 102.62(10) . . . . ?
C2 C1 B10 B3 63.07(12) . . . . ?
C2 C1 B10 B4 0.32(12) . . . . ?
C2 C1 B10 B5 -38.66(9) . . . . ?
C2 C3 C4 C5 178.35(12) . . . . ?
C2 C3 C8 C7 -177.75(12) . . . . ?
C2 B1 B2 C1 -36.86(8) . . . . ?
C2 B1 B2 B3 60.55(12) . . . . ?
C2 B1 B2 B8 98.55(10) . . . . ?
C2 B1 B2 B10 -2.93(12) . . . . ?
C2 B1 B8 B2 -100.91(10) . . . . ?
C2 B1 B8 B3 -63.17(12) . . . . ?
C2 B1 B8 B7 -0.37(13) . . . . ?
C2 B1 B8 B9 37.67(9) . . . . ?
C2 B1 B9 B6 -34.91(9) . . . . ?
C2 B1 B9 B7 -97.83(10) . . . . ?
C2 B1 B9 B8 -136.11(10) . . . . ?
C2 B5 B6 B4 135.77(10) . . . . ?
C2 B5 B6 B7 98.04(10) . . . . ?
C2 B5 B6 B9 34.63(9) . . . . ?
C2 B5 B10 C1 37.14(8) . . . . ?
C2 B5 B10 B2 2.98(12) . . . . ?
C2 B5 B10 B3 -60.21(12) . . . . ?
C2 B5 B10 B4 -98.10(10) . . . . ?
C2 B6 B7 B3 62.96(12) . . . . ?
C2 B6 B7 B4 100.06(10) . . . . ?
C2 B6 B7 B8 -0.69(13) . . . . ?
C2 B6 B7 B9 -38.22(9) . . . . ?
C2 B6 B9 B1 35.30(9) . . . . ?
C2 B6 B9 B7 135.72(10) . . . . ?
C2 B6 B9 B8 98.00(10) . . . . ?
C3 C2 B1 C1 108.70(11) . . . . ?
C3 C2 B1 B2 144.85(10) . . . . ?
C3 C2 B1 B8 -152.21(10) . . . . ?
C3 C2 B1 B9 -113.56(12) . . . . ?
C3 C2 B5 C1 -109.74(11) . . . . ?
C3 C2 B5 B4 151.41(10) . . . . ?
C3 C2 B5 B6 112.63(11) . . . . ?
C3 C2 B5 B10 -146.12(10) . . . . ?
C3 C2 B6 B4 -144.71(11) . . . . ?
C3 C2 B6 B5 -105.97(12) . . . . ?
C3 C2 B6 B7 152.18(10) . . . . ?
C3 C2 B6 B9 113.30(12) . . . . ?
C3 C2 B9 B1 109.02(12) . . . . ?
C3 C2 B9 B6 -110.94(12) . . . . ?
C3 C2 B9 B7 -149.67(11) . . . . ?
C3 C2 B9 B8 147.42(11) . . . . ?
C3 C4 C5 C6 -0.6(2) . . . . ?
C4 C3 C8 C7 0.50(19) . . . . ?
C4 C5 C6 C7 0.3(2) . . . . ?
C5 C6 C7 C8 0.3(2) . . . . ?
C6 C7 C8 C3 -0.7(2) . . . . ?
C8 C3 C4 C5 0.14(19) . . . . ?
C9 C10 C11 C12 -0.22(19) . . . . ?
C10 C9 C14 C13 0.93(18) . . . . ?
C10 C11 C12 C13 0.27(19) . . . . ?
C11 C12 C13 C14 0.3(2) . . . . ?
C12 C13 C14 C9 -0.87(19) . . . . ?
C14 C9 C10 C11 -0.38(18) . . . . ?
B1 C1 C2 C3 -109.00(11) . . . . ?
B1 C1 C2 B5 145.77(9) . . . . ?
B1 C1 C2 B6 106.59(10) . . . . ?
B1 C1 C2 B9 39.34(9) . . . . ?
B1 C1 B2 B3 -101.77(11) . . . . ?
B1 C1 B2 B8 -38.95(9) . . . . ?
B1 C1 B2 B10 -141.43(10) . . . . ?
B1 C1 B5 C2 -31.85(9) . . . . ?
B1 C1 B5 B4 67.09(12) . . . . ?
B1 C1 B5 B6 4.48(12) . . . . ?
B1 C1 B5 B10 106.18(10) . . . . ?
B1 C1 B10 B2 37.14(10) . . . . ?
B1 C1 B10 B3 -2.41(13) . . . . ?
B1 C1 B10 B4 -65.16(12) . . . . ?
B1 C1 B10 B5 -104.14(10) . . . . ?
B1 C2 C3 C4 3.96(17) . . . . ?
B1 C2 C3 C8 -177.83(11) . . . . ?
B1 C2 B5 C1 31.39(9) . . . . ?
B1 C2 B5 B4 -67.45(11) . . . . ?
B1 C2 B5 B6 -106.23(10) . . . . ?
B1 C2 B5 B10 -4.98(12) . . . . ?
B1 C2 B6 B4 63.59(12) . . . . ?
B1 C2 B6 B5 102.33(10) . . . . ?
B1 C2 B6 B7 0.49(13) . . . . ?
B1 C2 B6 B9 -38.40(10) . . . . ?
B1 C2 B9 B6 140.04(10) . . . . ?
B1 C2 B9 B7 101.31(10) . . . . ?
B1 C2 B9 B8 38.40(9) . . . . ?
B1 B2 B3 B4 -63.50(12) . . . . ?
B1 B2 B3 B7 0.17(13) . . . . ?
B1 B2 B3 B8 37.67(9) . . . . ?
B1 B2 B3 B10 -100.74(10) . . . . ?
B1 B2 B8 B3 -137.53(10) . . . . ?
B1 B2 B8 B7 -100.49(10) . . . . ?
B1 B2 B8 B9 -37.33(9) . . . . ?
B1 B2 B10 C1 -34.19(9) . . . . ?
B1 B2 B10 B3 100.54(11) . . . . ?
B1 B2 B10 B4 62.87(12) . . . . ?
B1 B2 B10 B5 -0.05(13) . . . . ?
B1 B8 B9 C2 -38.32(9) . . . . ?
B1 B8 B9 B6 -99.63(10) . . . . ?
B1 B8 B9 B7 -137.11(10) . . . . ?
B2 C1 C2 C3 -147.70(10) . . . . ?
B2 C1 C2 B1 -38.70(9) . . . . ?
B2 C1 C2 B5 107.07(10) . . . . ?
B2 C1 C2 B6 67.89(11) . . . . ?
B2 C1 C2 B9 0.64(12) . . . . ?
B2 C1 B1 C2 138.53(9) . . . . ?
B2 C1 B1 B8 39.18(9) . . . . ?
B2 C1 B1 B9 102.02(10) . . . . ?
B2 C1 B5 C2 -100.52(10) . . . . ?
B2 C1 B5 B4 -1.58(13) . . . . ?
B2 C1 B5 B6 -64.19(12) . . . . ?
B2 C1 B5 B10 37.51(10) . . . . ?
B2 C1 B10 B3 -39.55(9) . . . . ?
B2 C1 B10 B4 -102.31(11) . . . . ?
B2 C1 B10 B5 -141.28(10) . . . . ?
B2 B1 B8 B3 37.74(10) . . . . ?
B2 B1 B8 B7 100.55(11) . . . . ?
B2 B1 B8 B9 138.59(10) . . . . ?
B2 B1 B9 C2 98.87(10) . . . . ?
B2 B1 B9 B6 63.96(12) . . . . ?
B2 B1 B9 B7 1.04(12) . . . . ?
B2 B1 B9 B8 -37.24(9) . . . . ?
B2 B3 B4 B5 0.75(14) . . . . ?
B2 B3 B4 B6 64.56(12) . . . . ?
B2 B3 B4 B7 101.26(11) . . . . ?
B2 B3 B4 B10 -37.36(10) . . . . ?
B2 B3 B7 B4 -100.32(11) . . . . ?
B2 B3 B7 B6 -63.31(13) . . . . ?
B2 B3 B7 B8 37.34(9) . . . . ?
B2 B3 B7 B9 0.47(13) . . . . ?
B2 B3 B8 B1 -37.95(9) . . . . ?
B2 B3 B8 B7 -138.23(10) . . . . ?
B2 B3 B8 B9 -101.61(10) . . . . ?
B2 B3 B10 C1 39.02(9) . . . . ?
B2 B3 B10 B4 138.06(10) . . . . ?
B2 B3 B10 B5 100.51(10) . . . . ?
B2 B8 B9 C2 -1.03(13) . . . . ?
B2 B8 B9 B1 37.29(9) . . . . ?
B2 B8 B9 B6 -62.34(12) . . . . ?
B2 B8 B9 B7 -99.82(11) . . . . ?
B3 B2 B8 B1 137.53(10) . . . . ?
B3 B2 B8 B7 37.03(9) . . . . ?
B3 B2 B8 B9 100.19(11) . . . . ?
B3 B2 B10 C1 -134.73(10) . . . . ?
B3 B2 B10 B4 -37.67(9) . . . . ?
B3 B2 B10 B5 -100.59(11) . . . . ?
B3 B4 B5 C1 0.43(13) . . . . ?
B3 B4 B5 C2 62.74(12) . . . . ?
B3 B4 B5 B6 100.38(11) . . . . ?
B3 B4 B5 B10 -37.87(10) . . . . ?
B3 B4 B6 C2 -62.35(12) . . . . ?
B3 B4 B6 B5 -101.27(10) . . . . ?
B3 B4 B6 B7 36.68(9) . . . . ?
B3 B4 B6 B9 -0.72(13) . . . . ?
B3 B4 B7 B6 -138.69(10) . . . . ?
B3 B4 B7 B8 -37.89(9) . . . . ?
B3 B4 B7 B9 -101.27(11) . . . . ?
B3 B4 B10 C1 99.06(10) . . . . ?
B3 B4 B10 B2 37.48(9) . . . . ?
B3 B4 B10 B5 137.66(10) . . . . ?
B3 B7 B8 B1 -100.57(11) . . . . ?
B3 B7 B8 B2 -37.12(9) . . . . ?
B3 B7 B8 B9 -138.88(10) . . . . ?
B3 B7 B9 C2 -62.96(12) . . . . ?
B3 B7 B9 B1 -0.93(13) . . . . ?
B3 B7 B9 B6 -101.02(11) . . . . ?
B3 B7 B9 B8 36.96(10) . . . . ?
B3 B8 B9 C2 62.23(12) . . . . ?
B3 B8 B9 B1 100.55(11) . . . . ?
B3 B8 B9 B6 0.92(13) . . . . ?
B3 B8 B9 B7 -36.56(9) . . . . ?
B4 B3 B7 B6 37.00(9) . . . . ?
B4 B3 B7 B8 137.65(10) . . . . ?
B4 B3 B7 B9 100.79(10) . . . . ?
B4 B3 B8 B1 62.29(13) . . . . ?
B4 B3 B8 B2 100.24(11) . . . . ?
B4 B3 B8 B7 -37.99(9) . . . . ?
B4 B3 B8 B9 -1.37(13) . . . . ?
B4 B3 B10 C1 -99.04(10) . . . . ?
B4 B3 B10 B2 -138.06(10) . . . . ?
B4 B3 B10 B5 -37.55(9) . . . . ?
B4 B5 B6 C2 -135.77(10) . . . . ?
B4 B5 B6 B7 -37.73(9) . . . . ?
B4 B5 B6 B9 -101.14(10) . . . . ?
B4 B5 B10 C1 135.24(10) . . . . ?
B4 B5 B10 B2 101.09(11) . . . . ?
B4 B5 B10 B3 37.90(9) . . . . ?
B4 B6 B7 B3 -37.10(10) . . . . ?
B4 B6 B7 B8 -100.76(11) . . . . ?
B4 B6 B7 B9 -138.28(10) . . . . ?
B4 B6 B9 C2 -98.13(10) . . . . ?
B4 B6 B9 B1 -62.83(12) . . . . ?
B4 B6 B9 B7 37.59(9) . . . . ?
B4 B6 B9 B8 -0.12(13) . . . . ?
B4 B7 B8 B1 -62.68(12) . . . . ?
B4 B7 B8 B2 0.78(13) . . . . ?
B4 B7 B8 B3 37.89(9) . . . . ?
B4 B7 B8 B9 -100.99(10) . . . . ?
B4 B7 B9 C2 0.76(13) . . . . ?
B4 B7 B9 B1 62.78(12) . . . . ?
B4 B7 B9 B6 -37.31(9) . . . . ?
B4 B7 B9 B8 100.67(11) . . . . ?
B5 C1 C2 C3 105.23(11) . . . . ?
B5 C1 C2 B1 -145.77(9) . . . . ?
B5 C1 C2 B6 -39.18(9) . . . . ?
B5 C1 C2 B9 -106.43(10) . . . . ?
B5 C1 B1 C2 32.10(9) . . . . ?
B5 C1 B1 B2 -106.43(10) . . . . ?
B5 C1 B1 B8 -67.25(12) . . . . ?
B5 C1 B1 B9 -4.41(12) . . . . ?
B5 C1 B2 B1 103.81(11) . . . . ?
B5 C1 B2 B3 2.04(13) . . . . ?
B5 C1 B2 B8 64.86(12) . . . . ?
B5 C1 B2 B10 -37.62(10) . . . . ?
B5 C1 B10 B2 141.28(10) . . . . ?
B5 C1 B10 B3 101.73(10) . . . . ?
B5 C1 B10 B4 38.97(9) . . . . ?
B5 C2 C3 C4 141.69(12) . . . . ?
B5 C2 C3 C8 -40.10(15) . . . . ?
B5 C2 B1 C1 -31.18(9) . . . . ?
B5 C2 B1 B2 4.97(12) . . . . ?
B5 C2 B1 B8 67.91(12) . . . . ?
B5 C2 B1 B9 106.56(10) . . . . ?
B5 C2 B6 B4 -38.74(9) . . . . ?
B5 C2 B6 B7 -101.85(10) . . . . ?
B5 C2 B6 B9 -140.73(10) . . . . ?
B5 C2 B9 B1 -102.28(10) . . . . ?
B5 C2 B9 B6 37.76(9) . . . . ?
B5 C2 B9 B7 -0.97(13) . . . . ?
B5 C2 B9 B8 -63.88(12) . . . . ?
B5 B4 B6 C2 38.92(9) . . . . ?
B5 B4 B6 B7 137.95(10) . . . . ?
B5 B4 B6 B9 100.55(10) . . . . ?
B5 B4 B7 B3 100.95(11) . . . . ?
B5 B4 B7 B6 -37.73(9) . . . . ?
B5 B4 B7 B8 63.06(12) . . . . ?
B5 B4 B7 B9 -0.31(13) . . . . ?
B5 B4 B10 C1 -38.60(9) . . . . ?
B5 B4 B10 B2 -100.18(10) . . . . ?
B5 B4 B10 B3 -137.66(10) . . . . ?
B5 B6 B7 B3 0.21(13) . . . . ?
B5 B6 B7 B4 37.31(9) . . . . ?
B5 B6 B7 B8 -63.45(12) . . . . ?
B5 B6 B7 B9 -100.97(10) . . . . ?
B5 B6 B9 C2 -35.15(9) . . . . ?
B5 B6 B9 B1 0.15(12) . . . . ?
B5 B6 B9 B7 100.57(10) . . . . ?
B5 B6 B9 B8 62.85(12) . . . . ?
B6 C2 C3 C4 -146.08(12) . . . . ?
B6 C2 C3 C8 32.13(16) . . . . ?
B6 C2 B1 C1 -99.17(10) . . . . ?
B6 C2 B1 B2 -63.02(12) . . . . ?
B6 C2 B1 B8 -0.08(13) . . . . ?
B6 C2 B1 B9 38.57(10) . . . . ?
B6 C2 B5 C1 137.63(9) . . . . ?
B6 C2 B5 B4 38.78(9) . . . . ?
B6 C2 B5 B10 101.25(10) . . . . ?
B6 C2 B9 B1 -140.04(10) . . . . ?
B6 C2 B9 B7 -38.73(9) . . . . ?
B6 C2 B9 B8 -101.64(10) . . . . ?
B6 B4 B5 C1 -99.95(10) . . . . ?
B6 B4 B5 C2 -37.64(9) . . . . ?
B6 B4 B5 B10 -138.26(10) . . . . ?
B6 B4 B7 B3 138.69(10) . . . . ?
B6 B4 B7 B8 100.80(10) . . . . ?
B6 B4 B7 B9 37.42(9) . . . . ?
B6 B4 B10 C1 -0.91(13) . . . . ?
B6 B4 B10 B2 -62.49(12) . . . . ?
B6 B4 B10 B3 -99.97(11) . . . . ?
B6 B4 B10 B5 37.69(9) . . . . ?
B6 B5 B10 C1 97.85(10) . . . . ?
B6 B5 B10 B2 63.70(12) . . . . ?
B6 B5 B10 B3 0.51(12) . . . . ?
B6 B5 B10 B4 -37.39(9) . . . . ?
B6 B7 B8 B1 0.67(13) . . . . ?
B6 B7 B8 B2 64.12(12) . . . . ?
B6 B7 B8 B3 101.24(11) . . . . ?
B6 B7 B8 B9 -37.64(9) . . . . ?
B6 B7 B9 C2 38.06(9) . . . . ?
B6 B7 B9 B1 100.09(10) . . . . ?
B6 B7 B9 B8 137.97(10) . . . . ?
B7 B3 B4 B5 -100.51(11) . . . . ?
B7 B3 B4 B6 -36.70(9) . . . . ?
B7 B3 B4 B10 -138.62(10) . . . . ?
B7 B3 B8 B1 100.28(11) . . . . ?
B7 B3 B8 B2 138.23(10) . . . . ?
B7 B3 B8 B9 36.62(9) . . . . ?
B7 B3 B10 C1 -61.87(12) . . . . ?
B7 B3 B10 B2 -100.89(11) . . . . ?
B7 B3 B10 B4 37.17(9) . . . . ?
B7 B3 B10 B5 -0.38(13) . . . . ?
B7 B4 B5 C1 -62.55(12) . . . . ?
B7 B4 B5 C2 -0.25(12) . . . . ?
B7 B4 B5 B6 37.39(9) . . . . ?
B7 B4 B5 B10 -100.86(11) . . . . ?
B7 B4 B6 C2 -99.03(10) . . . . ?
B7 B4 B6 B5 -137.95(10) . . . . ?
B7 B4 B6 B9 -37.40(9) . . . . ?
B7 B4 B10 C1 62.26(12) . . . . ?
B7 B4 B10 B2 0.68(13) . . . . ?
B7 B4 B10 B3 -36.80(9) . . . . ?
B7 B4 B10 B5 100.86(10) . . . . ?
B7 B6 B9 C2 -135.72(10) . . . . ?
B7 B6 B9 B1 -100.42(11) . . . . ?
B7 B6 B9 B8 -37.71(9) . . . . ?
B7 B8 B9 C2 98.79(10) . . . . ?
B7 B8 B9 B1 137.11(10) . . . . ?
B7 B8 B9 B6 37.48(9) . . . . ?
B8 B1 B2 C1 -135.41(10) . . . . ?
B8 B1 B2 B3 -38.00(9) . . . . ?
B8 B1 B2 B10 -101.48(11) . . . . ?
B8 B1 B9 C2 136.11(10) . . . . ?
B8 B1 B9 B6 101.20(11) . . . . ?
B8 B1 B9 B7 38.27(9) . . . . ?
B8 B2 B3 B4 -101.18(11) . . . . ?
B8 B2 B3 B7 -37.50(10) . . . . ?
B8 B2 B3 B10 -138.41(10) . . . . ?
B8 B2 B10 C1 -97.26(10) . . . . ?
B8 B2 B10 B3 37.47(9) . . . . ?
B8 B2 B10 B4 -0.20(13) . . . . ?
B8 B2 B10 B5 -63.12(12) . . . . ?
B8 B3 B4 B5 -62.52(13) . . . . ?
B8 B3 B4 B6 1.29(13) . . . . ?
B8 B3 B4 B7 37.99(9) . . . . ?
B8 B3 B4 B10 -100.63(11) . . . . ?
B8 B3 B7 B4 -137.65(10) . . . . ?
B8 B3 B7 B6 -100.65(11) . . . . ?
B8 B3 B7 B9 -36.86(9) . . . . ?
B8 B3 B10 C1 1.88(13) . . . . ?
B8 B3 B10 B2 -37.14(10) . . . . ?
B8 B3 B10 B4 100.92(11) . . . . ?
B8 B3 B10 B5 63.37(12) . . . . ?
B8 B7 B9 C2 -99.91(10) . . . . ?
B8 B7 B9 B1 -37.89(9) . . . . ?
B8 B7 B9 B6 -137.97(10) . . . . ?
B9 C2 C3 C4 -70.44(16) . . . . ?
B9 C2 C3 C8 107.77(13) . . . . ?
B9 C2 B1 C1 -137.74(9) . . . . ?
B9 C2 B1 B2 -101.59(10) . . . . ?
B9 C2 B1 B8 -38.65(9) . . . . ?
B9 C2 B5 C1 99.63(10) . . . . ?
B9 C2 B5 B4 0.78(13) . . . . ?
B9 C2 B5 B6 -38.00(10) . . . . ?
B9 C2 B5 B10 63.25(12) . . . . ?
B9 C2 B6 B4 101.99(10) . . . . ?
B9 C2 B6 B5 140.73(10) . . . . ?
B9 C2 B6 B7 38.88(9) . . . . ?
B9 B1 B2 C1 -98.16(10) . . . . ?
B9 B1 B2 B3 -0.75(13) . . . . ?
B9 B1 B2 B8 37.25(9) . . . . ?
B9 B1 B2 B10 -64.23(12) . . . . ?
B9 B1 B8 B2 -138.59(10) . . . . ?
B9 B1 B8 B3 -100.84(11) . . . . ?
B9 B1 B8 B7 -38.04(9) . . . . ?
B9 B6 B7 B3 101.18(11) . . . . ?
B9 B6 B7 B4 138.28(10) . . . . ?
B9 B6 B7 B8 37.52(10) . . . . ?
B9 B7 B8 B1 38.30(9) . . . . ?
B9 B7 B8 B2 101.76(10) . . . . ?
B9 B7 B8 B3 138.88(10) . . . . ?
B10 C1 C2 C3 144.83(10) . . . . ?
B10 C1 C2 B1 -106.17(10) . . . . ?
B10 C1 C2 B5 39.60(9) . . . . ?
B10 C1 C2 B6 0.42(12) . . . . ?
B10 C1 C2 B9 -66.83(11) . . . . ?
B10 C1 B1 C2 101.28(10) . . . . ?
B10 C1 B1 B2 -37.25(10) . . . . ?
B10 C1 B1 B8 1.93(13) . . . . ?
B10 C1 B1 B9 64.77(12) . . . . ?
B10 C1 B2 B1 141.43(10) . . . . ?
B10 C1 B2 B3 39.66(9) . . . . ?
B10 C1 B2 B8 102.48(10) . . . . ?
B10 C1 B5 C2 -138.03(9) . . . . ?
B10 C1 B5 B4 -39.09(9) . . . . ?
B10 C1 B5 B6 -101.70(10) . . . . ?
B10 B2 B3 B4 37.23(10) . . . . ?
B10 B2 B3 B7 100.91(11) . . . . ?
B10 B2 B3 B8 138.41(10) . . . . ?
B10 B2 B8 B1 100.14(10) . . . . ?
B10 B2 B8 B3 -37.39(9) . . . . ?
B10 B2 B8 B7 -0.36(13) . . . . ?
B10 B2 B8 B9 62.80(12) . . . . ?
B10 B3 B4 B5 38.11(9) . . . . ?
B10 B3 B4 B6 101.92(10) . . . . ?
B10 B3 B4 B7 138.62(10) . . . . ?
B10 B3 B7 B4 -36.90(9) . . . . ?
B10 B3 B7 B6 0.11(13) . . . . ?
B10 B3 B7 B8 100.76(11) . . . . ?
B10 B3 B7 B9 63.90(12) . . . . ?
B10 B3 B8 B1 -0.79(13) . . . . ?
B10 B3 B8 B2 37.15(9) . . . . ?
B10 B3 B8 B7 -101.08(11) . . . . ?
B10 B3 B8 B9 -64.45(12) . . . . ?
B10 B4 B5 C1 38.31(9) . . . . ?
B10 B4 B5 C2 100.61(10) . . . . ?
B10 B4 B5 B6 138.26(10) . . . . ?
B10 B4 B6 C2 1.16(13) . . . . ?
B10 B4 B6 B5 -37.76(9) . . . . ?
B10 B4 B6 B7 100.19(11) . . . . ?
B10 B4 B6 B9 62.79(12) . . . . ?
B10 B4 B7 B3 36.99(9) . . . . ?
B10 B4 B7 B6 -101.70(10) . . . . ?
B10 B4 B7 B8 -0.90(13) . . . . ?
B10 B4 B7 B9 -64.28(12) . . . . ?
B10 B5 B6 C2 -98.48(10) . . . . ?
B10 B5 B6 B4 37.28(9) . . . . ?
B10 B5 B6 B7 -0.45(12) . . . . ?
B10 B5 B6 B9 -63.85(11) . . . . ?
